data_7124528
loop_
_publ_author_name
'Xing, Miaomiao'
'Wang, Kangnan'
'Wu, Xiang-Wen'
'Ma, Shuyue'
'Cao, Duxia'
'Guan, Ruifang'
'Liu, Zhiqiang'

_publ_section_title
;
 A coumarin chalcone ratiometric fluorescent probe for hydrazine based on
 deprotection, addition and succent cyclization mechanism
;
_journal_name_full 'Chemical Communications'
_journal_paper_doi 10.1039/C9CC08174G
_journal_year 2019
_chemical_formula_sum 'C22 H21.75 N3 O3'
_chemical_formula_weight 376.17
_space_group_crystal_system orthorhombic
_space_group_IT_number 19
_space_group_name_Hall 'P 2ac 2ab'
_space_group_name_H-M_alt 'P 21 21 21'
_atom_sites_solution_hydrogens mixed
_audit_creation_method SHELXL-2017/1
_audit_update_record
;
2019-09-26 deposited with the CCDC.	2019-11-19 downloaded from the CCDC.
;
_cell_angle_alpha 90
_cell_angle_beta 90
_cell_angle_gamma 90
_cell_formula_units_Z 4
_cell_length_a 17.6924(11)
_cell_length_b 6.6868(4)
_cell_length_c 15.2410(9)
_cell_measurement_reflns_used 6812
_cell_measurement_temperature 120(2)
_cell_measurement_theta_max 72.41
_cell_measurement_theta_min 2.90
_cell_volume 1803.09(19)
_computing_structure_refinement 'SHELXL-2017/1 (Sheldrick, 2017)'
_computing_structure_solution 'SHELXT 2014/5 (Sheldrick, 2014)'
_diffrn_ambient_temperature 120(2)
_diffrn_measured_fraction_theta_full 0.997
_diffrn_measured_fraction_theta_max 0.997
_diffrn_measurement_device_type 'Bruker D8 Venture'
_diffrn_measurement_method '\w and \f scans'
_diffrn_radiation_type CuK\a
_diffrn_radiation_wavelength 1.54178
_diffrn_reflns_av_R_equivalents 0.0772
_diffrn_reflns_av_unetI/netI 0.0628
_diffrn_reflns_Laue_measured_fraction_full 0.997
_diffrn_reflns_Laue_measured_fraction_max 0.997
_diffrn_reflns_limit_h_max 21
_diffrn_reflns_limit_h_min -21
_diffrn_reflns_limit_k_max 7
_diffrn_reflns_limit_k_min -8
_diffrn_reflns_limit_l_max 18
_diffrn_reflns_limit_l_min -14
_diffrn_reflns_number 12901
_diffrn_reflns_point_group_measured_fraction_full 0.996
_diffrn_reflns_point_group_measured_fraction_max 0.994
_diffrn_reflns_theta_full 67.679
_diffrn_reflns_theta_max 72.438
_diffrn_reflns_theta_min 3.828
_diffrn_source 'sealed tube'
_exptl_absorpt_coefficient_mu 0.759
_exptl_crystal_colour 'pale green'
_exptl_crystal_density_diffrn 1.386
_exptl_crystal_description prism
_exptl_crystal_F_000 795
_exptl_crystal_size_max 0.08
_exptl_crystal_size_mid 0.04
_exptl_crystal_size_min 0.02
_refine_diff_density_max 0.344
_refine_diff_density_min -0.424
_refine_diff_density_rms 0.093
_refine_ls_abs_structure_details
;
 Flack x determined using 1069 quotients [(I+)-(I-)]/[(I+)+(I-)]
 (Parsons, Flack and Wagner, Acta Cryst. B69 (2013) 249-259).
;
_refine_ls_abs_structure_Flack 0.27(17)
_refine_ls_extinction_coef 0.0058(10)
_refine_ls_extinction_expression Fc^*^=kFc[1+0.001xFc^2^\l^3^/sin(2\q)]^-1/4^
_refine_ls_extinction_method 'SHELXL-2017/1 (Sheldrick 2017)'
_refine_ls_goodness_of_fit_ref 1.036
_refine_ls_hydrogen_treatment constr
_refine_ls_matrix_type full
_refine_ls_number_parameters 265
_refine_ls_number_reflns 3549
_refine_ls_number_restraints 0
_refine_ls_restrained_S_all 1.036
_refine_ls_R_factor_all 0.1084
_refine_ls_R_factor_gt 0.0991
_refine_ls_shift/su_max 0.000
_refine_ls_shift/su_mean 0.000
_refine_ls_structure_factor_coef Fsqd
_refine_ls_weighting_details 'w=1/[\s^2^(Fo^2^)+10.2611P] where P=(Fo^2^+2Fc^2^)/3'
_refine_ls_weighting_scheme calc
_refine_ls_wR_factor_gt 0.2245
_refine_ls_wR_factor_ref 0.2303
_reflns_Friedel_coverage 0.721
_reflns_Friedel_fraction_full 0.993
_reflns_Friedel_fraction_max 0.989
_reflns_number_gt 3169
_reflns_number_total 3549
_reflns_threshold_expression 'I > 2\s(I)'
_cod_data_source_file c9cc08174g2.cif
_cod_data_source_block shelx
_cod_database_code 7124528
_shelx_shelxl_version_number 2017/1
_shelx_space_group_comment
;
The symmetry employed for this shelxl refinement is uniquely defined
by the following loop, which should always be used as a source of
symmetry information in preference to the above space-group names.
They are only intended as comments.
;

loop_
_space_group_symop_operation_xyz
'x, y, z'
'-x+1/2, -y, z+1/2'
'-x, y+1/2, -z+1/2'
'x+1/2, -y+1/2, -z'

loop_
_atom_site_label
_atom_site_type_symbol
_atom_site_fract_x
_atom_site_fract_y
_atom_site_fract_z
_atom_site_U_iso_or_equiv
_atom_site_adp_type
_atom_site_occupancy
_atom_site_site_symmetry_order
_atom_site_calc_flag
_atom_site_refinement_flags_posn
_atom_site_refinement_flags_adp
_atom_site_refinement_flags_occupancy
C00A C 0.3118(4) 0.4953(10) 0.3643(4) 0.0217(14) Uani 1 1 d . . .
C00B C 0.2586(4) 0.8810(12) 0.6620(5) 0.0291(17) Uani 1 1 d . . .
C00C C 0.3473(4) 0.5711(11) 0.7305(5) 0.0244(15) Uani 1 1 d . . .
C00D C 0.3933(5) 0.2818(14) 0.2785(5) 0.037(2) Uani 1 1 d . . .
H00D H 0.412055 0.152376 0.264889 0.044 Uiso 1 1 calc R U .
C00E C 0.4066(4) 0.8199(12) 0.8236(5) 0.0267(16) Uani 1 1 d . . .
H00E H 0.409603 0.955034 0.842572 0.032 Uiso 1 1 calc R U .
C00F C 0.3411(5) 0.6600(12) 0.3178(5) 0.0309(18) Uani 1 1 d . . .
H00F H 0.323204 0.790605 0.330862 0.037 Uiso 1 1 calc R U .
C00G C 0.2247(5) 0.7176(12) 0.4681(5) 0.0300(18) Uani 1 1 d . . .
H00A H 0.185150 0.772508 0.428974 0.036 Uiso 1 1 calc R U .
H00B H 0.265311 0.818064 0.475674 0.036 Uiso 1 1 calc R U .
C00H C 0.3369(4) 0.3045(13) 0.3422(5) 0.0294(17) Uani 1 1 d . . .
C00I C 0.1919(5) 0.6517(12) 0.5564(5) 0.0318(18) Uani 1 1 d . . .
H00I H 0.144196 0.726001 0.569887 0.038 Uiso 1 1 calc R U .
C00J C 0.4213(5) 0.4457(17) 0.2359(6) 0.045(2) Uani 1 1 d . . .
H00J H 0.459654 0.428853 0.192948 0.054 Uiso 1 1 calc R U .
C00K C 0.3947(5) 0.6354(13) 0.2542(5) 0.0343(19) Uani 1 1 d . . .
H00K H 0.413539 0.747671 0.222831 0.041 Uiso 1 1 calc R U .
C00L C 0.4648(5) 0.9620(14) 1.0324(6) 0.041(2) Uani 1 1 d . . .
H00C H 0.412337 0.947802 1.012714 0.061 Uiso 1 1 calc R U .
H00G H 0.473152 1.098562 1.053536 0.061 Uiso 1 1 calc R U .
H00H H 0.474738 0.866968 1.079948 0.061 Uiso 1 1 calc R U .
C00M C 0.5183(5) 0.9190(19) 0.9555(7) 0.058(3) Uani 1 1 d . . .
H00L H 0.508318 1.016797 0.908158 0.069 Uiso 1 1 calc R U .
H00M H 0.571041 0.938486 0.975423 0.069 Uiso 1 1 calc R U .
C00N C 0.4553(5) 0.6758(16) 0.8602(7) 0.047(2) Uani 1 1 d . . .
C00O C 0.3926(5) 0.4281(13) 0.7672(6) 0.041(2) Uani 1 1 d . . .
H00O H 0.387123 0.292823 0.749259 0.049 Uiso 1 1 calc R U .
C00Q C 0.4465(6) 0.4755(18) 0.8301(7) 0.062(3) Uani 1 1 d . . .
H00Q H 0.477860 0.373052 0.853286 0.074 Uiso 1 1 calc R U .
C1B C 0.5959(12) 0.414(3) 0.9609(14) 0.043(5) Uani 0.45 1 d . . P
C1A C 0.5723(8) 0.598(3) 0.9414(10) 0.047(5) Uani 0.55 1 d . . P
H1B1 H 0.587454 0.510541 0.891923 0.056 Uiso 0.5 1 d R U P
H1B2 H 0.616458 0.672775 0.963738 0.056 Uiso 0.5 1 d R U P
C2B C 0.5354(6) 0.495(2) 1.0055(8) 0.071(4) Uani 1 1 d . . .
H2B1 H 0.567322 0.391420 1.031966 0.106 Uiso 1 1 d R U .
H2B2 H 0.521291 0.593133 1.050351 0.106 Uiso 1 1 d R U .
H2B3 H 0.489595 0.433133 0.981476 0.106 Uiso 1 1 d R U .
C006 C 0.2499(4) 0.6788(11) 0.6300(5) 0.0259(15) Uani 1 1 d . . .
C007 C 0.3552(4) 0.7666(11) 0.7612(5) 0.0244(16) Uani 1 1 d . . .
C008 C 0.2552(4) 0.5228(12) 0.4341(4) 0.0237(15) Uani 1 1 d . . .
C009 C 0.2928(4) 0.5324(11) 0.6640(5) 0.0237(15) Uani 1 1 d . . .
H009 H 0.286546 0.399551 0.643165 0.028 Uiso 1 1 calc R U .
N00P N 0.5107(6) 0.7212(18) 0.9207(7) 0.086(4) Uani 1 1 d . . .
N004 N 0.2273(4) 0.3723(10) 0.4764(4) 0.0295(15) Uani 1 1 d . . .
N005 N 0.1762(4) 0.4408(11) 0.5385(4) 0.0342(16) Uani 1 1 d . . .
H005 H 0.140255 0.369173 0.563080 0.041 Uiso 1 1 calc R U .
O001 O 0.3107(3) 0.9161(8) 0.7282(4) 0.0309(12) Uani 1 1 d . . .
O002 O 0.2246(4) 1.0277(9) 0.6356(4) 0.0400(14) Uani 1 1 d . . .
O003 O 0.3104(3) 0.1369(8) 0.3826(4) 0.0360(14) Uani 1 1 d . . .
H003 H 0.286462 0.169255 0.427975 0.054 Uiso 1 1 calc R U .

loop_
_atom_site_aniso_label
_atom_site_aniso_U_11
_atom_site_aniso_U_22
_atom_site_aniso_U_33
_atom_site_aniso_U_23
_atom_site_aniso_U_13
_atom_site_aniso_U_12
C00A 0.022(3) 0.024(4) 0.019(3) 0.001(3) -0.009(3) 0.001(3)
C00B 0.030(4) 0.035(4) 0.022(4) 0.001(3) 0.000(3) 0.002(3)
C00C 0.026(4) 0.023(4) 0.024(3) 0.001(3) -0.001(3) -0.001(3)
C00D 0.029(4) 0.048(5) 0.032(4) 0.007(4) 0.002(3) 0.021(4)
C00E 0.022(3) 0.028(4) 0.030(4) -0.005(3) 0.005(3) -0.001(3)
C00F 0.037(4) 0.026(4) 0.030(4) 0.002(3) -0.003(3) -0.009(3)
C00G 0.039(4) 0.032(4) 0.019(4) 0.002(3) -0.005(3) 0.001(4)
C00H 0.028(4) 0.035(4) 0.025(4) 0.002(3) -0.004(3) 0.003(3)
C00I 0.029(4) 0.034(4) 0.033(4) 0.000(3) 0.000(3) 0.008(4)
C00J 0.022(4) 0.082(7) 0.031(4) 0.002(5) 0.000(3) -0.002(4)
C00K 0.042(5) 0.035(5) 0.026(4) 0.004(3) -0.006(3) -0.011(4)
C00L 0.043(5) 0.034(5) 0.045(5) 0.000(4) 0.002(4) 0.002(4)
C00M 0.027(5) 0.097(9) 0.049(6) -0.011(6) -0.008(4) -0.012(5)
C00N 0.035(5) 0.060(6) 0.046(5) -0.019(5) -0.011(4) 0.019(5)
C00O 0.050(5) 0.033(5) 0.041(5) -0.012(4) -0.016(4) 0.018(4)
C00Q 0.072(7) 0.064(7) 0.050(6) -0.026(5) -0.038(5) 0.048(6)
C1B 0.054(13) 0.030(10) 0.044(11) -0.021(9) -0.004(10) 0.008(9)
C1A 0.012(6) 0.105(17) 0.023(7) -0.004(8) -0.006(5) -0.016(8)
C2B 0.054(6) 0.092(9) 0.067(7) -0.040(7) 0.031(6) -0.028(7)
C006 0.031(4) 0.023(4) 0.024(4) 0.000(3) -0.003(3) 0.000(3)
C007 0.021(3) 0.026(4) 0.026(4) 0.008(3) 0.005(3) -0.008(3)
C008 0.018(3) 0.034(4) 0.019(3) 0.000(3) -0.007(3) -0.002(3)
C009 0.019(3) 0.020(3) 0.032(4) -0.002(3) 0.004(3) -0.004(3)
N00P 0.059(6) 0.113(9) 0.087(7) -0.074(7) -0.053(6) 0.052(6)
N004 0.026(3) 0.036(4) 0.026(3) -0.001(3) -0.002(3) -0.008(3)
N005 0.027(3) 0.045(4) 0.031(3) 0.000(3) 0.003(3) -0.014(3)
O001 0.040(3) 0.022(3) 0.031(3) 0.000(2) -0.007(2) -0.003(2)
O002 0.058(4) 0.026(3) 0.036(3) -0.001(3) -0.009(3) 0.010(3)
O003 0.040(3) 0.027(3) 0.041(3) 0.006(2) 0.006(3) 0.006(2)

loop_
_atom_type_symbol
_atom_type_description
_atom_type_scat_dispersion_real
_atom_type_scat_dispersion_imag
_atom_type_scat_source
C C 0.0181 0.0091 'International Tables Vol C Tables 4.2.6.8 and 6.1.1.4'
H H 0.0000 0.0000 'International Tables Vol C Tables 4.2.6.8 and 6.1.1.4'
N N 0.0311 0.0180 'International Tables Vol C Tables 4.2.6.8 and 6.1.1.4'
O O 0.0492 0.0322 'International Tables Vol C Tables 4.2.6.8 and 6.1.1.4'

loop_
_geom_angle_atom_site_label_1
_geom_angle_atom_site_label_2
_geom_angle_atom_site_label_3
_geom_angle
C00H C00A C00F 118.6(7)
C00H C00A C008 120.4(7)
C00F C00A C008 121.1(7)
O002 C00B O001 115.6(7)
O002 C00B C006 126.1(7)
O001 C00B C006 118.3(7)
C00O C00C C007 117.3(7)
C00O C00C C009 124.2(7)
C007 C00C C009 118.5(7)
C00J C00D C00H 120.0(8)
C007 C00E C00N 120.4(8)
C00K C00F C00A 121.2(8)
C008 C00G C00I 100.9(6)
O003 C00H C00A 122.4(7)
O003 C00H C00D 117.9(8)
C00A C00H C00D 119.6(8)
N005 C00I C006 112.2(6)
N005 C00I C00G 100.7(6)
C006 C00I C00G 110.8(7)
C00D C00J C00K 121.2(8)
C00F C00K C00J 119.3(8)
N00P C00M C00L 113.5(10)
N00P C00N C00E 123.3(10)
N00P C00N C00Q 120.0(9)
C00E C00N C00Q 116.7(8)
C00C C00O C00Q 121.7(8)
C00O C00Q C00N 120.8(8)
C2B C1A N00P 94.9(12)
C1A C2B C1B 58.1(13)
C009 C006 C00B 119.4(7)
C009 C006 C00I 125.2(7)
C00B C006 C00I 115.4(7)
C00E C007 O001 116.7(7)
C00E C007 C00C 123.1(7)
O001 C007 C00C 120.2(6)
N004 C008 C00A 121.5(7)
N004 C008 C00G 111.5(6)
C00A C008 C00G 127.0(7)
C006 C009 C00C 121.7(7)
C00N N00P C1A 124.9(11)
C00N N00P C00M 121.2(9)
C1A N00P C00M 112.8(11)
C008 N004 N005 109.4(7)
N004 N005 C00I 108.8(6)
C007 O001 C00B 121.8(6)

loop_
_geom_bond_atom_site_label_1
_geom_bond_atom_site_label_2
_geom_bond_distance
C00A C00H 1.391(10)
C00A C00F 1.409(10)
C00A C008 1.473(10)
C00B O002 1.219(9)
C00B O001 1.386(9)
C00B C006 1.446(11)
C00C C00O 1.368(11)
C00C C007 1.396(10)
C00C C009 1.422(10)
C00D C00J 1.367(14)
C00D C00H 1.400(11)
C00E C007 1.364(10)
C00E C00N 1.407(12)
C00F C00K 1.366(12)
C00G C008 1.502(11)
C00G C00I 1.531(10)
C00H O003 1.362(10)
C00I N005 1.463(11)
C00I C006 1.531(11)
C00J C00K 1.381(14)
C00L C00M 1.532(13)
C00M N00P 1.431(15)
C00N N00P 1.380(12)
C00N C00Q 1.425(15)
C00O C00Q 1.387(12)
C1B C2B 1.38(2)
C1A C2B 1.36(2)
C1A N00P 1.40(2)
C006 C009 1.342(10)
C007 O001 1.369(9)
C008 N004 1.293(10)
N004 N005 1.387(9)

loop_
_geom_torsion_atom_site_label_1
_geom_torsion_atom_site_label_2
_geom_torsion_atom_site_label_3
_geom_torsion_atom_site_label_4
_geom_torsion
C00H C00A C00F C00K -2.1(11)
C008 C00A C00F C00K 178.7(7)
C00F C00A C00H O003 -178.6(7)
C008 C00A C00H O003 0.6(10)
C00F C00A C00H C00D 3.7(10)
C008 C00A C00H C00D -177.1(7)
C00J C00D C00H O003 179.6(7)
C00J C00D C00H C00A -2.6(12)
C008 C00G C00I N005 -26.0(7)
C008 C00G C00I C006 92.9(7)
C00H C00D C00J C00K -0.3(13)
C00A C00F C00K C00J -0.7(12)
C00D C00J C00K C00F 1.9(12)
C007 C00E C00N N00P 177.1(10)
C007 C00E C00N C00Q -1.4(14)
C007 C00C C00O C00Q -2.4(14)
C009 C00C C00O C00Q 178.0(9)
C00C C00O C00Q C00N 1.4(17)
N00P C00N C00Q C00O -178.1(11)
C00E C00N C00Q C00O 0.5(17)
N00P C1A C2B C1B 155.4(16)
O002 C00B C006 C009 178.3(8)
O001 C00B C006 C009 -0.8(11)
O002 C00B C006 C00I -0.4(12)
O001 C00B C006 C00I -179.5(6)
N005 C00I C006 C009 11.8(11)
C00G C00I C006 C009 -99.8(9)
N005 C00I C006 C00B -169.6(7)
C00G C00I C006 C00B 78.8(8)
C00N C00E C007 O001 -179.2(7)
C00N C00E C007 C00C 0.4(12)
C00O C00C C007 C00E 1.5(11)
C009 C00C C007 C00E -178.9(7)
C00O C00C C007 O001 -178.9(7)
C009 C00C C007 O001 0.7(10)
C00H C00A C008 N004 -0.2(10)
C00F C00A C008 N004 179.1(7)
C00H C00A C008 C00G 177.4(7)
C00F C00A C008 C00G -3.3(10)
C00I C00G C008 N004 16.4(8)
C00I C00G C008 C00A -161.4(6)
C00B C006 C009 C00C -0.6(11)
C00I C006 C009 C00C 177.9(7)
C00O C00C C009 C006 -179.7(8)
C007 C00C C009 C006 0.7(11)
C00E C00N N00P C1A -162.4(13)
C00Q C00N N00P C1A 16(2)
C00E C00N N00P C00M 4.8(18)
C00Q C00N N00P C00M -176.7(11)
C2B C1A N00P C00N -88.6(16)
C2B C1A N00P C00M 103.3(14)
C00L C00M N00P C00N 83.3(14)
C00L C00M N00P C1A -108.1(13)
C00A C008 N004 N005 179.5(6)
C00G C008 N004 N005 1.5(8)
C008 N004 N005 C00I -20.4(8)
C006 C00I N005 N004 -88.7(7)
C00G C00I N005 N004 29.2(8)
C00E C007 O001 C00B 177.4(7)
C00C C007 O001 C00B -2.2(10)
O002 C00B O001 C007 -176.9(7)
C006 C00B O001 C007 2.2(10)
